data_1526998
loop_
_publ_author_name
'Yamaura, K.'
'Huang, Q.'
'Takayama-Muromachi, E.'

_publ_section_title
;
 Crystal structure and magnetism of the linear-chain copper oxides Sr5
 Pb3-x Bix Cu O12
;
_journal_name_full 'Physical Review, Serie 3. B - Condensed Matter (18,1978-)'
_journal_page_first 1844281
_journal_page_last 1844287
_journal_volume 64
_journal_year 2001
_chemical_formula_sum 'Bi0.4 Cu O12.61 Pb2.6 Sr5'
_chemical_name_systematic 'Sr5 (Pb2.6 Bi0.4) Cu O12.61'
_space_group_IT_number 189
_symmetry_space_group_name_Hall 'P -6 -2'
_symmetry_space_group_name_H-M 'P -6 2 m'
_cell_angle_alpha 90
_cell_angle_beta 90
_cell_angle_gamma 120
_cell_formula_units_Z 1
_cell_length_a 10.1236
_cell_length_b 10.1236
_cell_length_c 3.54182
_cell_volume 314.360
_citation_journal_id_ASTM PRBMDO
_cod_data_source_file Yamaura_PRBMDO_2001_1926.cif
_cod_data_source_block Bi0.4Cu1O12.61Pb2.6Sr5
_cod_original_cell_volume 314.3599
_cod_original_formula_sum 'Bi0.4 Cu1 O12.61 Pb2.6 Sr5'
_cod_database_code 1526998

loop_
_symmetry_equiv_pos_as_xyz
x,y,z
-x+y,-x,-z
-y,x-y,z
x,y,-z
-x+y,-x,z
-y,x-y,-z
y,x,z
x-y,-y,-z
-x,-x+y,z
y,x,-z
x-y,-y,z
-x,-x+y,-z

loop_
_atom_site_label
_atom_site_type_symbol
_atom_site_fract_x
_atom_site_fract_y
_atom_site_fract_z
_atom_site_occupancy
_atom_site_U_iso_or_equiv
O1 O-2 0.1767 0 0.5 0.785 0.0
Sr2 Sr+2 0.7017 0 0.5 1 0.0
O5 O-2 0.9587 0 0.93 0.105 0.0
Sr1 Sr+2 0.3333 0.6667 0.5 1 0.0
Cu1 Cu+3 0 0 0.3275 0.5 0.0
Bi1 Bi+3 0.3381 0 0 0.133 0.0
O3 O-2 0.2369 0.4435 0 1 0.0
O4 O-2 0.1384 0 0.2085 0.105 0.0
Pb1 Pb+4 0.3381 0 0 0.867 0.0
O2 O-2 0.4614 0 0.5 1 0.0
